data_1569292
loop_
_publ_author_name
'Killeen, Charles'
'Liu, Jie'
'Zijlstra, Harmen S.'
'Maass, Florian'
'Piers, James'
'Adams, Reid'
'Oliver, Allen'
'McIndoe, J. Scott'

_publ_section_title
;
 Competitive isomerization and catalyst decomposition during ring-closing
 metathesis
;
_journal_issue 13
_journal_name_full 'Catalysis Science &amp; Technology'
_journal_page_first 4000
_journal_page_last 4008
_journal_paper_doi 10.1039/D3CY00065F
_journal_volume 13
_journal_year 2023
_chemical_formula_moiety 'C14 H28 N, F6 P'
_chemical_formula_sum 'C14 H28 F6 N P'
_chemical_formula_weight 355.34
_chemical_name_systematic 'dibutyldiallylammonium hexafluorophosphate'
_space_group_crystal_system monoclinic
_space_group_IT_number 14
_space_group_name_Hall '-P 2ybc'
_space_group_name_H-M_alt 'P 1 21/c 1'
_atom_sites_solution_hydrogens geom
_atom_sites_solution_primary vecmap
_atom_sites_solution_secondary difmap
_audit_creation_method SHELXL-2014/7
_audit_update_record
;
2022-10-21 deposited with the CCDC.	2023-06-02 downloaded from the CCDC.
;
_cell_angle_alpha 90
_cell_angle_beta 93.998(2)
_cell_angle_gamma 90
_cell_formula_units_Z 4
_cell_length_a 9.4663(13)
_cell_length_b 13.2301(18)
_cell_length_c 14.178(2)
_cell_measurement_reflns_used 9912
_cell_measurement_temperature 120(2)
_cell_measurement_theta_max 28.31
_cell_measurement_theta_min 2.65
_cell_volume 1771.3(4)
_computing_cell_refinement 'Bruker SAINT (Bruker, 2015)'
_computing_data_collection 'Bruker APEX-3 (Bruker, 2015)'
_computing_data_reduction 'Bruker SAINT (Bruker, 2015)'
_computing_molecular_graphics 'Bruker XP (Bruker, 2015)'
_computing_publication_material 'CIFTAB (Sheldrick, 2008)'
_computing_structure_refinement 'SHELXL-2014/7 (Sheldrick, 2015)'
_computing_structure_solution 'SHELXT-2014/2 (Sheldrick, 2015)'
_diffrn_ambient_temperature 120(2)
_diffrn_detector_area_resol_mean 8.33
_diffrn_measured_fraction_theta_full 1.000
_diffrn_measured_fraction_theta_max 1.000
_diffrn_measurement_device_type 'Bruker APEX-II'
_diffrn_measurement_method 'combination of \w and \f-scans '
_diffrn_radiation_type MoK\a
_diffrn_radiation_wavelength 0.71073
_diffrn_reflns_av_R_equivalents 0.0332
_diffrn_reflns_av_unetI/netI 0.0177
_diffrn_reflns_Laue_measured_fraction_full 1.000
_diffrn_reflns_Laue_measured_fraction_max 1.000
_diffrn_reflns_limit_h_max 12
_diffrn_reflns_limit_h_min -12
_diffrn_reflns_limit_k_max 17
_diffrn_reflns_limit_k_min -17
_diffrn_reflns_limit_l_max 18
_diffrn_reflns_limit_l_min -18
_diffrn_reflns_number 41285
_diffrn_reflns_point_group_measured_fraction_full 1.000
_diffrn_reflns_point_group_measured_fraction_max 1.000
_diffrn_reflns_theta_full 25.242
_diffrn_reflns_theta_max 28.370
_diffrn_reflns_theta_min 2.108
_diffrn_source 'fine-focus sealed tube'
_exptl_absorpt_coefficient_mu 0.207
_exptl_absorpt_correction_T_max 1.0000
_exptl_absorpt_correction_T_min 0.9382
_exptl_absorpt_correction_type numerical
_exptl_absorpt_process_details 'SADABS (Krause et al., 2015)'
_exptl_crystal_colour colorless
_exptl_crystal_density_diffrn 1.332
_exptl_crystal_description block
_exptl_crystal_F_000 752
_exptl_crystal_recrystallization_method 'Re-crystallisation from solvent: Ethanol'
_exptl_crystal_size_max 0.198
_exptl_crystal_size_mid 0.196
_exptl_crystal_size_min 0.108
_refine_diff_density_max 0.686
_refine_diff_density_min -0.277
_refine_diff_density_rms 0.044
_refine_ls_extinction_method none
_refine_ls_goodness_of_fit_ref 1.045
_refine_ls_hydrogen_treatment constr
_refine_ls_matrix_type full
_refine_ls_number_parameters 201
_refine_ls_number_reflns 4431
_refine_ls_number_restraints 0
_refine_ls_restrained_S_all 1.045
_refine_ls_R_factor_all 0.0417
_refine_ls_R_factor_gt 0.0331
_refine_ls_shift/su_max 0.001
_refine_ls_shift/su_mean 0.000
_refine_ls_structure_factor_coef Fsqd
_refine_ls_weighting_details 'w=1/[\s^2^(Fo^2^)+(0.0379P)^2^+0.8483P] where P=(Fo^2^+2Fc^2^)/3'
_refine_ls_weighting_scheme calc
_refine_ls_wR_factor_gt 0.0844
_refine_ls_wR_factor_ref 0.0890
_reflns_Friedel_coverage 0.000
_reflns_number_gt 3751
_reflns_number_total 4431
_reflns_threshold_expression 'I > 2\s(I)'
_cod_data_source_file d3cy00065f2.cif
_cod_data_source_block uvic1601
_cod_depositor_comments 'Adding full bibliography for 1569291--1569292.cif.'
_cod_original_cell_volume 1771.4(4)
_cod_original_sg_symbol_H-M 'P 21/c'
_cod_database_code 1569292
_shelx_shelxl_version_number 2014/7
_shelx_space_group_comment
;
The symmetry employed for this shelxl refinement is uniquely defined
by the following loop, which should always be used as a source of
symmetry information in preference to the above space-group names.
They are only intended as comments.
;
_shelx_estimated_absorpt_t_min 0.960
_shelx_estimated_absorpt_t_max 0.978
_diffrn_source_monochromator 'Bruker TRIUMPH curved-graphite'

loop_
_space_group_symop_operation_xyz
'x, y, z'
'-x, y+1/2, -z+1/2'
'-x, -y, -z'
'x, -y-1/2, z-1/2'

loop_
_atom_site_label
_atom_site_type_symbol
_atom_site_fract_x
_atom_site_fract_y
_atom_site_fract_z
_atom_site_U_iso_or_equiv
_atom_site_adp_type
_atom_site_occupancy
_atom_site_site_symmetry_order
_atom_site_calc_flag
_atom_site_refinement_flags_posn
_atom_site_refinement_flags_adp
_atom_site_refinement_flags_occupancy
_atom_site_disorder_assembly
_atom_site_disorder_group
N1 N 0.74964(10) 0.39789(7) 0.83079(7) 0.01467(19) Uani 1 1 d . . . . .
C1 C 0.61674(12) 0.33267(9) 0.81847(9) 0.0180(2) Uani 1 1 d . . . . .
H1A H 0.5440 0.3696 0.7785 0.022 Uiso 1 1 calc R U . . .
H1B H 0.6398 0.2700 0.7846 0.022 Uiso 1 1 calc R U . . .
C2 C 0.55585(13) 0.30466(10) 0.90948(9) 0.0215(3) Uani 1 1 d . . . . .
H2 H 0.5341 0.3568 0.9522 0.026 Uiso 1 1 calc R U . . .
C3 C 0.53151(16) 0.20992(11) 0.93216(11) 0.0304(3) Uani 1 1 d . . . . .
H3A H 0.5527 0.1570 0.8901 0.036 Uiso 1 1 calc R U . . .
H3B H 0.4927 0.1946 0.9905 0.036 Uiso 1 1 calc R U . . .
C4 C 0.85630(13) 0.35118(9) 0.90363(8) 0.0176(2) Uani 1 1 d . . . . .
H4A H 0.9398 0.3962 0.9121 0.021 Uiso 1 1 calc R U . . .
H4B H 0.8130 0.3469 0.9651 0.021 Uiso 1 1 calc R U . . .
C5 C 0.90463(14) 0.24779(9) 0.87682(9) 0.0205(2) Uani 1 1 d . . . . .
H5 H 0.8369 0.1949 0.8696 0.025 Uiso 1 1 calc R U . . .
C6 C 1.03791(15) 0.22791(11) 0.86299(10) 0.0271(3) Uani 1 1 d . . . . .
H6A H 1.1070 0.2799 0.8699 0.033 Uiso 1 1 calc R U . . .
H6B H 1.0649 0.1615 0.8461 0.033 Uiso 1 1 calc R U . . .
C7 C 0.70738(12) 0.50213(9) 0.86504(8) 0.0165(2) Uani 1 1 d . . . . .
H7A H 0.6300 0.5283 0.8212 0.020 Uiso 1 1 calc R U . . .
H7B H 0.6691 0.4945 0.9279 0.020 Uiso 1 1 calc R U . . .
C8 C 0.82542(13) 0.58030(9) 0.87297(9) 0.0194(2) Uani 1 1 d . . . . .
H8A H 0.8649 0.5890 0.8106 0.023 Uiso 1 1 calc R U . . .
H8B H 0.9024 0.5564 0.9183 0.023 Uiso 1 1 calc R U . . .
C9 C 0.76939(14) 0.68215(10) 0.90648(10) 0.0243(3) Uani 1 1 d . . . . .
H9A H 0.7287 0.6722 0.9683 0.029 Uiso 1 1 calc R U . . .
H9B H 0.8500 0.7296 0.9163 0.029 Uiso 1 1 calc R U . . .
C10 C 0.65807(16) 0.72995(11) 0.83882(11) 0.0303(3) Uani 1 1 d . . . . .
H10A H 0.6411 0.7997 0.8585 0.045 Uiso 1 1 calc R U . . .
H10B H 0.5699 0.6912 0.8393 0.045 Uiso 1 1 calc R U . . .
H10C H 0.6911 0.7299 0.7748 0.045 Uiso 1 1 calc R U . . .
C11 C 0.81733(12) 0.40345(9) 0.73696(8) 0.0165(2) Uani 1 1 d . . . . .
H11A H 0.8330 0.3336 0.7148 0.020 Uiso 1 1 calc R U . . .
H11B H 0.9114 0.4357 0.7479 0.020 Uiso 1 1 calc R U . . .
C12 C 0.73413(13) 0.46065(10) 0.65848(9) 0.0199(2) Uani 1 1 d . . . . .
H12A H 0.7247 0.5325 0.6766 0.024 Uiso 1 1 calc R U . . .
H12B H 0.6380 0.4315 0.6481 0.024 Uiso 1 1 calc R U . . .
C13 C 0.81166(16) 0.45296(11) 0.56784(9) 0.0265(3) Uani 1 1 d . . . . .
H13A H 0.9120 0.4722 0.5817 0.032 Uiso 1 1 calc R U . . .
H13B H 0.8093 0.3819 0.5458 0.032 Uiso 1 1 calc R U . . .
C14 C 0.74688(17) 0.52043(11) 0.48932(10) 0.0309(3) Uani 1 1 d . . . . .
H14A H 0.7952 0.5088 0.4314 0.046 Uiso 1 1 calc R U . . .
H14B H 0.7576 0.5914 0.5082 0.046 Uiso 1 1 calc R U . . .
H14C H 0.6461 0.5045 0.4778 0.046 Uiso 1 1 calc R U . . .
P1 P 0.25852(3) 0.53499(2) 0.82557(2) 0.01711(8) Uani 1 1 d . . . . .
F1 F 0.38800(8) 0.53640(7) 0.90504(5) 0.02801(19) Uani 1 1 d . . . . .
F2 F 0.12929(8) 0.53368(7) 0.74665(6) 0.02955(19) Uani 1 1 d . . . . .
F3 F 0.15485(8) 0.50086(7) 0.90402(6) 0.0307(2) Uani 1 1 d . . . . .
F4 F 0.29096(10) 0.42005(7) 0.80370(7) 0.0389(2) Uani 1 1 d . . . . .
F5 F 0.22639(11) 0.65057(7) 0.84820(7) 0.0429(2) Uani 1 1 d . . . . .
F6 F 0.36346(10) 0.56954(9) 0.74800(6) 0.0436(3) Uani 1 1 d . . . . .

loop_
_atom_site_aniso_label
_atom_site_aniso_U_11
_atom_site_aniso_U_22
_atom_site_aniso_U_33
_atom_site_aniso_U_23
_atom_site_aniso_U_13
_atom_site_aniso_U_12
N1 0.0128(4) 0.0158(5) 0.0155(5) -0.0008(4) 0.0016(4) 0.0002(4)
C1 0.0147(5) 0.0189(6) 0.0205(6) -0.0011(4) 0.0016(4) -0.0031(4)
C2 0.0186(6) 0.0225(6) 0.0243(6) -0.0018(5) 0.0065(5) -0.0021(5)
C3 0.0347(8) 0.0258(7) 0.0321(7) 0.0024(6) 0.0138(6) -0.0017(6)
C4 0.0176(6) 0.0193(6) 0.0156(5) 0.0005(4) -0.0009(4) 0.0020(4)
C5 0.0241(6) 0.0178(6) 0.0191(6) 0.0011(4) -0.0018(5) 0.0021(5)
C6 0.0266(7) 0.0261(7) 0.0283(7) -0.0029(5) -0.0004(5) 0.0068(5)
C7 0.0155(5) 0.0156(5) 0.0186(6) -0.0020(4) 0.0038(4) 0.0017(4)
C8 0.0178(6) 0.0173(6) 0.0232(6) -0.0012(5) 0.0028(5) -0.0004(4)
C9 0.0240(6) 0.0196(6) 0.0292(7) -0.0040(5) 0.0013(5) -0.0001(5)
C10 0.0358(8) 0.0228(7) 0.0319(7) 0.0011(6) -0.0013(6) 0.0024(6)
C11 0.0155(5) 0.0198(6) 0.0146(5) -0.0005(4) 0.0037(4) 0.0007(4)
C12 0.0203(6) 0.0228(6) 0.0167(5) 0.0006(5) 0.0014(4) 0.0006(5)
C13 0.0332(7) 0.0292(7) 0.0174(6) 0.0003(5) 0.0055(5) 0.0046(6)
C14 0.0411(8) 0.0333(8) 0.0185(6) 0.0020(5) 0.0028(6) 0.0007(6)
P1 0.01475(15) 0.01984(16) 0.01691(15) 0.00078(11) 0.00221(11) -0.00133(11)
F1 0.0183(4) 0.0438(5) 0.0215(4) 0.0003(3) -0.0015(3) -0.0024(3)
F2 0.0219(4) 0.0416(5) 0.0242(4) 0.0022(3) -0.0049(3) -0.0018(3)
F3 0.0190(4) 0.0483(5) 0.0256(4) 0.0072(4) 0.0076(3) -0.0026(4)
F4 0.0381(5) 0.0280(5) 0.0501(6) -0.0133(4) -0.0013(4) 0.0109(4)
F5 0.0610(6) 0.0199(4) 0.0459(5) -0.0022(4) -0.0095(5) 0.0060(4)
F6 0.0310(5) 0.0787(7) 0.0217(4) 0.0063(4) 0.0066(4) -0.0227(5)

loop_
_atom_type_symbol
_atom_type_description
_atom_type_scat_dispersion_real
_atom_type_scat_dispersion_imag
_atom_type_scat_source
C C 0.0033 0.0016 'International Tables Vol C Tables 4.2.6.8 and 6.1.1.4'
H H 0.0000 0.0000 'International Tables Vol C Tables 4.2.6.8 and 6.1.1.4'
N N 0.0061 0.0033 'International Tables Vol C Tables 4.2.6.8 and 6.1.1.4'
F F 0.0171 0.0103 'International Tables Vol C Tables 4.2.6.8 and 6.1.1.4'
P P 0.1023 0.0942 'International Tables Vol C Tables 4.2.6.8 and 6.1.1.4'

loop_
_geom_angle_atom_site_label_1
_geom_angle_atom_site_label_2
_geom_angle_atom_site_label_3
_geom_angle
_geom_angle_site_symmetry_1
_geom_angle_site_symmetry_3
_geom_angle_publ_flag
C11 N1 C4 108.26(9) . . ?
C11 N1 C7 111.81(9) . . ?
C4 N1 C7 109.10(9) . . ?
C11 N1 C1 108.79(9) . . ?
C4 N1 C1 110.51(9) . . ?
C7 N1 C1 108.39(9) . . ?
C2 C1 N1 113.92(10) . . ?
C2 C1 H1A 108.8 . . ?
N1 C1 H1A 108.8 . . ?
C2 C1 H1B 108.8 . . ?
N1 C1 H1B 108.8 . . ?
H1A C1 H1B 107.7 . . ?
C3 C2 C1 122.02(12) . . ?
C3 C2 H2 119.0 . . ?
C1 C2 H2 119.0 . . ?
C2 C3 H3A 120.0 . . ?
C2 C3 H3B 120.0 . . ?
H3A C3 H3B 120.0 . . ?
C5 C4 N1 113.43(10) . . ?
C5 C4 H4A 108.9 . . ?
N1 C4 H4A 108.9 . . ?
C5 C4 H4B 108.9 . . ?
N1 C4 H4B 108.9 . . ?
H4A C4 H4B 107.7 . . ?
C6 C5 C4 122.17(12) . . ?
C6 C5 H5 118.9 . . ?
C4 C5 H5 118.9 . . ?
C5 C6 H6A 120.0 . . ?
C5 C6 H6B 120.0 . . ?
H6A C6 H6B 120.0 . . ?
C8 C7 N1 115.52(9) . . ?
C8 C7 H7A 108.4 . . ?
N1 C7 H7A 108.4 . . ?
C8 C7 H7B 108.4 . . ?
N1 C7 H7B 108.4 . . ?
H7A C7 H7B 107.5 . . ?
C7 C8 C9 110.59(10) . . ?
C7 C8 H8A 109.5 . . ?
C9 C8 H8A 109.5 . . ?
C7 C8 H8B 109.5 . . ?
C9 C8 H8B 109.5 . . ?
H8A C8 H8B 108.1 . . ?
C10 C9 C8 114.26(11) . . ?
C10 C9 H9A 108.7 . . ?
C8 C9 H9A 108.7 . . ?
C10 C9 H9B 108.7 . . ?
C8 C9 H9B 108.7 . . ?
H9A C9 H9B 107.6 . . ?
C9 C10 H10A 109.5 . . ?
C9 C10 H10B 109.5 . . ?
H10A C10 H10B 109.5 . . ?
C9 C10 H10C 109.5 . . ?
H10A C10 H10C 109.5 . . ?
H10B C10 H10C 109.5 . . ?
N1 C11 C12 115.91(10) . . ?
N1 C11 H11A 108.3 . . ?
C12 C11 H11A 108.3 . . ?
N1 C11 H11B 108.3 . . ?
C12 C11 H11B 108.3 . . ?
H11A C11 H11B 107.4 . . ?
C11 C12 C13 109.15(10) . . ?
C11 C12 H12A 109.9 . . ?
C13 C12 H12A 109.9 . . ?
C11 C12 H12B 109.9 . . ?
C13 C12 H12B 109.9 . . ?
H12A C12 H12B 108.3 . . ?
C14 C13 C12 112.56(12) . . ?
C14 C13 H13A 109.1 . . ?
C12 C13 H13A 109.1 . . ?
C14 C13 H13B 109.1 . . ?
C12 C13 H13B 109.1 . . ?
H13A C13 H13B 107.8 . . ?
C13 C14 H14A 109.5 . . ?
C13 C14 H14B 109.5 . . ?
H14A C14 H14B 109.5 . . ?
C13 C14 H14C 109.5 . . ?
H14A C14 H14C 109.5 . . ?
H14B C14 H14C 109.5 . . ?
F4 P1 F5 179.65(6) . . ?
F4 P1 F3 90.10(5) . . ?
F5 P1 F3 89.77(6) . . ?
F4 P1 F6 90.09(6) . . ?
F5 P1 F6 90.03(6) . . ?
F3 P1 F6 179.37(5) . . ?
F4 P1 F2 90.11(5) . . ?
F5 P1 F2 90.22(5) . . ?
F3 P1 F2 90.41(5) . . ?
F6 P1 F2 90.20(5) . . ?
F4 P1 F1 89.98(5) . . ?
F5 P1 F1 89.69(5) . . ?
F3 P1 F1 89.46(4) . . ?
F6 P1 F1 89.93(5) . . ?
F2 P1 F1 179.84(5) . . ?

loop_
_geom_bond_atom_site_label_1
_geom_bond_atom_site_label_2
_geom_bond_distance
_geom_bond_site_symmetry_2
_geom_bond_publ_flag
N1 C11 1.5182(14) . ?
N1 C4 1.5240(15) . ?
N1 C7 1.5246(15) . ?
N1 C1 1.5256(15) . ?
C1 C2 1.4961(17) . ?
C1 H1A 0.9900 . ?
C1 H1B 0.9900 . ?
C2 C3 1.3183(19) . ?
C2 H2 0.9500 . ?
C3 H3A 0.9500 . ?
C3 H3B 0.9500 . ?
C4 C5 1.4996(17) . ?
C4 H4A 0.9900 . ?
C4 H4B 0.9900 . ?
C5 C6 1.3168(19) . ?
C5 H5 0.9500 . ?
C6 H6A 0.9500 . ?
C6 H6B 0.9500 . ?
C7 C8 1.5210(17) . ?
C7 H7A 0.9900 . ?
C7 H7B 0.9900 . ?
C8 C9 1.5356(17) . ?
C8 H8A 0.9900 . ?
C8 H8B 0.9900 . ?
C9 C10 1.5131(19) . ?
C9 H9A 0.9900 . ?
C9 H9B 0.9900 . ?
C10 H10A 0.9800 . ?
C10 H10B 0.9800 . ?
C10 H10C 0.9800 . ?
C11 C12 1.5196(16) . ?
C11 H11A 0.9900 . ?
C11 H11B 0.9900 . ?
C12 C13 1.5271(17) . ?
C12 H12A 0.9900 . ?
C12 H12B 0.9900 . ?
C13 C14 1.5221(19) . ?
C13 H13A 0.9900 . ?
C13 H13B 0.9900 . ?
C14 H14A 0.9800 . ?
C14 H14B 0.9800 . ?
C14 H14C 0.9800 . ?
P1 F4 1.5862(9) . ?
P1 F5 1.5960(9) . ?
P1 F3 1.5988(8) . ?
P1 F6 1.5993(9) . ?
P1 F2 1.5993(8) . ?
P1 F1 1.6062(8) . ?

loop_
_geom_torsion_atom_site_label_1
_geom_torsion_atom_site_label_2
_geom_torsion_atom_site_label_3
_geom_torsion_atom_site_label_4
_geom_torsion
_geom_torsion_site_symmetry_1
_geom_torsion_site_symmetry_2
_geom_torsion_site_symmetry_3
_geom_torsion_site_symmetry_4
_geom_torsion_publ_flag
C11 N1 C1 C2 168.74(10) . . . . ?
C4 N1 C1 C2 50.02(13) . . . . ?
C7 N1 C1 C2 -69.48(12) . . . . ?
N1 C1 C2 C3 -125.65(14) . . . . ?
C11 N1 C4 C5 -58.34(13) . . . . ?
C7 N1 C4 C5 179.78(10) . . . . ?
C1 N1 C4 C5 60.71(13) . . . . ?
N1 C4 C5 C6 118.02(13) . . . . ?
C11 N1 C7 C8 -54.96(13) . . . . ?
C4 N1 C7 C8 64.74(12) . . . . ?
C1 N1 C7 C8 -174.87(10) . . . . ?
N1 C7 C8 C9 179.10(10) . . . . ?
C7 C8 C9 C10 -63.35(15) . . . . ?
C4 N1 C11 C12 -172.25(10) . . . . ?
C7 N1 C11 C12 -52.05(13) . . . . ?
C1 N1 C11 C12 67.63(13) . . . . ?
N1 C11 C12 C13 -176.22(10) . . . . ?
C11 C12 C13 C14 -171.86(12) . . . . ?
